data_4114880
loop_
_publ_author_name
'Timothy J. Boyle'
'Judith M. Segall'
'Todd M. Alam'
'Mark A. Rodriguez'
'Jessica M. Santana'

_publ_section_title
;
 Chemistry of a Novel Family of Tridentate Alkoxy Tin(II) Clusters
;
_journal_name_full 'Journal of the American Chemical Society'
_journal_page_first 6904
_journal_page_last 6913
_journal_paper_doi 10.1021/ja0202309
_journal_volume 124
_journal_year 2002
_chemical_formula_sum 'C20 H40 O8 Sn4'
_chemical_formula_weight 883.28
_chemical_name_common Sn4(THME)2[OBu(OMe)]2
_chemical_name_systematic
; 
 ? 
;
_space_group_IT_number 14
_symmetry_cell_setting monoclinic
_symmetry_space_group_name_Hall '-P 2ybc'
_symmetry_space_group_name_H-M 'P 1 21/c 1'
_atom_sites_solution_hydrogens geom
_atom_sites_solution_primary direct
_atom_sites_solution_secondary difmap
_audit_creation_method SHELXL-97
_cell_angle_alpha 90.00
_cell_angle_beta 92.027(3)
_cell_angle_gamma 90.00
_cell_formula_units_Z 4
_cell_length_a 15.051(2)
_cell_length_b 12.1069(18)
_cell_length_c 15.607(2)
_cell_measurement_temperature 168(2)
_cell_volume 2842.1(7)
_computing_cell_refinement 'Bruker SMART'
_computing_data_collection 'Bruker SMART'
_computing_data_reduction 'Bruker SHELXTL'
_computing_molecular_graphics 'Bruker SHELXTL'
_computing_publication_material 'Bruker SHELXTL'
_computing_structure_refinement 'SHELXL-97 (Sheldrick, 1997)'
_computing_structure_solution 'SHELXS-97 (Sheldrick, 1990)'
_diffrn_ambient_temperature 168(2)
_diffrn_measured_fraction_theta_full 1.000
_diffrn_measured_fraction_theta_max 1.000
_diffrn_measurement_device_type 'CCD area detector'
_diffrn_measurement_method 'phi and omega scans'
_diffrn_radiation_monochromator graphite
_diffrn_radiation_source 'fine-focus sealed tube'
_diffrn_radiation_type MoK\a
_diffrn_radiation_wavelength 0.71073
_diffrn_reflns_av_R_equivalents 0.0191
_diffrn_reflns_av_sigmaI/netI 0.0180
_diffrn_reflns_limit_h_max 16
_diffrn_reflns_limit_h_min -16
_diffrn_reflns_limit_k_max 13
_diffrn_reflns_limit_k_min -10
_diffrn_reflns_limit_l_max 17
_diffrn_reflns_limit_l_min -15
_diffrn_reflns_number 12491
_diffrn_reflns_theta_full 23.27
_diffrn_reflns_theta_max 23.27
_diffrn_reflns_theta_min 2.13
_exptl_absorpt_coefficient_mu 3.512
_exptl_absorpt_correction_type SADABS
_exptl_crystal_colour colorless
_exptl_crystal_density_diffrn 2.064
_exptl_crystal_description parallelogr
_exptl_crystal_F_000 1696
_exptl_crystal_size_max 0.5
_exptl_crystal_size_min 0.5
_refine_diff_density_max 0.683
_refine_diff_density_min -1.016
_refine_diff_density_rms 0.088
_refine_ls_extinction_method none
_refine_ls_goodness_of_fit_ref 1.052
_refine_ls_hydrogen_treatment mixed
_refine_ls_matrix_type full
_refine_ls_number_parameters 295
_refine_ls_number_reflns 4090
_refine_ls_number_restraints 0
_refine_ls_restrained_S_all 1.052
_refine_ls_R_factor_all 0.0312
_refine_ls_R_factor_gt 0.0267
_refine_ls_shift/su_max 0.043
_refine_ls_shift/su_mean 0.001
_refine_ls_structure_factor_coef Fsqd
_refine_ls_weighting_details 'calc w=1/[\s^2^(Fo^2^)+(0.0234P)^2^+8.8868P] where P=(Fo^2^+2Fc^2^)/3'
_refine_ls_weighting_scheme calc
_refine_ls_wR_factor_gt 0.0606
_refine_ls_wR_factor_ref 0.0625
_reflns_number_gt 3671
_reflns_number_total 4090
_reflns_threshold_expression >2sigma(I)
_cod_data_source_file ja0202309_09.cif
_cod_data_source_block tjb091p_structure_5_OBu(OMe)
_cod_original_cell_volume 2842.2(7)
_cod_database_code 4114880

loop_
_symmetry_equiv_pos_as_xyz
'x, y, z'
'-x, y+1/2, -z+1/2'
'-x, -y, -z'
'x, -y-1/2, z-1/2'

loop_
_atom_site_label
_atom_site_type_symbol
_atom_site_fract_x
_atom_site_fract_y
_atom_site_fract_z
_atom_site_U_iso_or_equiv
_atom_site_adp_type
_atom_site_occupancy
_atom_site_symmetry_multiplicity
_atom_site_calc_flag
_atom_site_refinement_flags
Sn1 Sn 0.09616(2) 0.16358(3) 1.01038(2) 0.03834(11) Uani 1 1 d .
Sn2 Sn 0.28754(2) 0.14225(3) 1.14904(2) 0.03679(11) Uani 1 1 d .
Sn3 Sn 0.42017(2) 0.11741(3) 0.96549(3) 0.04249(11) Uani 1 1 d .
Sn4 Sn 0.22851(3) 0.13646(3) 0.82943(2) 0.04265(11) Uani 1 1 d .
O1 O 0.2079(2) 0.2476(3) 1.06575(19) 0.0329(7) Uani 1 1 d .
O2 O 0.3931(2) 0.2232(3) 1.0772(2) 0.0400(8) Uani 1 1 d .
O3 O 0.3200(2) 0.2250(3) 0.91007(19) 0.0337(8) Uani 1 1 d .
O4 O 0.1336(2) 0.2536(3) 0.8900(2) 0.0433(9) Uani 1 1 d .
O5 O 0.1701(2) 0.0528(3) 0.93329(19) 0.0349(8) Uani 1 1 d .
O6 O 0.1617(2) 0.0609(3) 1.11121(19) 0.0358(8) Uani 1 1 d .
O7 O 0.3337(2) 0.0350(3) 1.0498(2) 0.0346(8) Uani 1 1 d .
O8 O 0.3414(3) 0.0211(3) 0.8658(2) 0.0492(10) Uani 1 1 d .
C1 C 0.2283(3) 0.3615(4) 1.0529(3) 0.0379(12) Uani 1 1 d .
H1A H 0.2283 0.3993 1.1092 0.045 Uiso 1 1 calc R
H1B H 0.1802 0.3946 1.0164 0.045 Uiso 1 1 calc R
C2 C 0.3945(4) 0.3394(4) 1.0672(4) 0.0448(13) Uani 1 1 d .
H2A H 0.4508 0.3607 1.0407 0.054 Uiso 1 1 calc R
H2B H 0.3938 0.3743 1.1245 0.054 Uiso 1 1 calc R
C3 C 0.3209(3) 0.3427(4) 0.9199(3) 0.0354(11) Uani 1 1 d .
H3A H 0.2698 0.3737 0.8862 0.042 Uiso 1 1 calc R
H3B H 0.3758 0.3717 0.8950 0.042 Uiso 1 1 calc R
C4 C 0.3164(3) 0.3847(4) 1.0120(3) 0.0331(11) Uani 1 1 d .
C5 C 0.3266(4) 0.5113(4) 1.0076(4) 0.0489(14) Uani 1 1 d .
H5A H 0.2798 0.5420 0.9694 0.073 Uiso 1 1 calc R
H5B H 0.3849 0.5297 0.9855 0.073 Uiso 1 1 calc R
H5C H 0.3216 0.5426 1.0651 0.073 Uiso 1 1 calc R
C6 C 0.0591(4) 0.2775(5) 0.8336(4) 0.0611(17) Uani 1 1 d .
H6A H 0.0734 0.2528 0.7752 0.073 Uiso 1 1 calc R
H6B H 0.0078 0.2334 0.8519 0.073 Uiso 1 1 calc R
C7 C 0.0332(6) 0.3895(6) 0.8293(6) 0.109(4) Uani 1 1 d .
H7 H -0.0025 0.3847 0.8820 0.131 Uiso 1 1 calc R
C8 C -0.0509(7) 0.4006(7) 0.7682(7) 0.160(6) Uani 1 1 d .
H8A H -0.0846 0.4665 0.7838 0.239 Uiso 1 1 calc R
H8B H -0.0884 0.3350 0.7737 0.239 Uiso 1 1 calc R
H8C H -0.0324 0.4073 0.7088 0.239 Uiso 1 1 calc R
C9 C 0.0674(8) 0.4809(7) 0.8508(8) 0.169(6) Uani 1 1 d .
H9A H 0.1151 0.4876 0.8090 0.203 Uiso 1 1 calc R
H9B H 0.0989 0.4611 0.9054 0.203 Uiso 1 1 calc R
C10 C 0.0469(7) 0.5925(7) 0.8652(6) 0.119(4) Uani 1 1 d .
H10A H -0.0055 0.6133 0.8297 0.178 Uiso 1 1 calc R
H10B H 0.0974 0.6387 0.8502 0.178 Uiso 1 1 calc R
H10C H 0.0343 0.6033 0.9258 0.178 Uiso 1 1 calc R
C11 C 0.1594(3) -0.0559(4) 1.1065(3) 0.0366(12) Uani 1 1 d .
H11A H 0.0968 -0.0802 1.1002 0.044 Uiso 1 1 calc R
H11B H 0.1843 -0.0866 1.1611 0.044 Uiso 1 1 calc R
C12 C 0.3109(3) -0.0795(4) 1.0443(3) 0.0355(11) Uani 1 1 d .
H12A H 0.3333 -0.1168 1.0972 0.043 Uiso 1 1 calc R
H12B H 0.3418 -0.1125 0.9955 0.043 Uiso 1 1 calc R
C13 C 0.1713(3) -0.0647(4) 0.9464(3) 0.0362(11) Uani 1 1 d .
H13A H 0.2054 -0.0990 0.9003 0.043 Uiso 1 1 calc R
H13B H 0.1095 -0.0925 0.9406 0.043 Uiso 1 1 calc R
C14 C 0.2112(3) -0.1029(4) 1.0325(3) 0.0333(11) Uani 1 1 d .
C15 C 0.2006(4) -0.2290(4) 1.0342(3) 0.0452(13) Uani 1 1 d .
H15A H 0.1375 -0.2481 1.0273 0.068 Uiso 1 1 calc R
H15B H 0.2243 -0.2577 1.0891 0.068 Uiso 1 1 calc R
H15C H 0.2334 -0.2617 0.9873 0.068 Uiso 1 1 calc R
C16 C 0.3930(5) -0.0105(5) 0.7953(5) 0.080(2) Uani 1 1 d .
H16A H 0.3641 0.0201 0.7425 0.095 Uiso 1 1 calc R
H16B H 0.4520 0.0251 0.8024 0.095 Uiso 1 1 calc R
C17 C 0.4064(5) -0.1245(5) 0.7825(4) 0.0668(19) Uani 1 1 d .
H17 H 0.4505 -0.1353 0.8312 0.080 Uiso 1 1 calc R
C18 C 0.4722(5) -0.1431(6) 0.7095(4) 0.081(2) Uani 1 1 d .
H18A H 0.5077 -0.2095 0.7218 0.121 Uiso 1 1 calc R
H18B H 0.5116 -0.0790 0.7057 0.121 Uiso 1 1 calc R
H18C H 0.4388 -0.1526 0.6550 0.121 Uiso 1 1 calc R
C19 C 0.3552(7) -0.2116(6) 0.7997(7) 0.144(5) Uani 1 1 d .
H19A H 0.3001 -0.1969 0.7651 0.173 Uiso 1 1 calc R
H19B H 0.3392 -0.1985 0.8599 0.173 Uiso 1 1 calc R
C20 C 0.3631(6) -0.3273(6) 0.7958(4) 0.084(2) Uani 1 1 d .
H20A H 0.3926 -0.3480 0.7432 0.126 Uiso 1 1 calc R
H20B H 0.3038 -0.3607 0.7957 0.126 Uiso 1 1 calc R
H20C H 0.3983 -0.3536 0.8457 0.126 Uiso 1 1 calc R

loop_
_atom_site_aniso_label
_atom_site_aniso_U_11
_atom_site_aniso_U_22
_atom_site_aniso_U_33
_atom_site_aniso_U_23
_atom_site_aniso_U_13
_atom_site_aniso_U_12
Sn1 0.02380(18) 0.0412(2) 0.0499(2) 0.00166(17) 0.00025(15) 0.00521(15)
Sn2 0.0455(2) 0.0393(2) 0.02502(18) 0.00171(14) -0.00676(15) -0.00055(16)
Sn3 0.02711(19) 0.0371(2) 0.0640(3) 0.00724(18) 0.01340(17) 0.00463(15)
Sn4 0.0689(3) 0.0359(2) 0.02296(18) -0.00096(14) -0.00138(17) -0.00588(18)
O1 0.0343(18) 0.0325(19) 0.0320(17) -0.0015(14) 0.0009(14) 0.0044(15)
O2 0.0349(18) 0.036(2) 0.048(2) 0.0057(16) -0.0107(16) -0.0031(15)
O3 0.0382(18) 0.0277(19) 0.0352(18) -0.0014(14) 0.0021(15) 0.0004(14)
O4 0.044(2) 0.038(2) 0.046(2) 0.0055(16) -0.0198(17) 0.0032(16)
O5 0.0418(19) 0.0309(19) 0.0317(18) 0.0018(14) -0.0020(15) 0.0015(15)
O6 0.0384(18) 0.037(2) 0.0325(18) 0.0017(15) 0.0094(15) 0.0009(15)
O7 0.0282(17) 0.034(2) 0.0413(19) 0.0040(15) 0.0024(14) 0.0021(14)
O8 0.067(2) 0.036(2) 0.046(2) -0.0041(17) 0.0304(19) 0.0041(18)
C1 0.049(3) 0.030(3) 0.035(3) -0.004(2) -0.001(2) 0.009(2)
C2 0.047(3) 0.039(3) 0.048(3) 0.000(2) -0.012(3) -0.007(2)
C3 0.040(3) 0.029(3) 0.038(3) 0.002(2) 0.003(2) -0.002(2)
C4 0.039(3) 0.029(3) 0.031(3) -0.002(2) -0.005(2) 0.000(2)
C5 0.062(4) 0.037(3) 0.048(3) -0.005(2) -0.006(3) -0.001(3)
C6 0.056(4) 0.058(4) 0.067(4) 0.015(3) -0.033(3) -0.006(3)
C7 0.120(7) 0.056(5) 0.143(8) -0.019(5) -0.096(6) 0.037(5)
C8 0.174(10) 0.082(6) 0.211(11) -0.021(7) -0.161(9) 0.053(6)
C9 0.184(11) 0.052(6) 0.258(14) -0.002(7) -0.169(11) 0.023(6)
C10 0.179(10) 0.066(6) 0.107(7) -0.017(5) -0.054(7) 0.047(6)
C11 0.037(3) 0.038(3) 0.035(3) 0.004(2) 0.007(2) -0.003(2)
C12 0.033(3) 0.028(3) 0.045(3) 0.006(2) 0.002(2) 0.004(2)
C13 0.041(3) 0.034(3) 0.033(3) -0.001(2) 0.002(2) -0.006(2)
C14 0.035(3) 0.028(3) 0.037(3) 0.004(2) 0.002(2) 0.000(2)
C15 0.054(3) 0.033(3) 0.050(3) 0.002(2) 0.006(3) -0.004(2)
C16 0.119(6) 0.047(4) 0.077(5) -0.004(3) 0.067(5) 0.005(4)
C17 0.081(5) 0.056(4) 0.066(4) -0.018(3) 0.040(4) -0.003(3)
C18 0.102(6) 0.070(5) 0.075(5) -0.018(4) 0.056(4) 0.010(4)
C19 0.212(11) 0.047(5) 0.185(10) -0.016(5) 0.158(9) 0.002(6)
C20 0.127(7) 0.066(5) 0.059(4) -0.013(4) 0.012(4) -0.003(5)

loop_
_atom_type_symbol
_atom_type_description
_atom_type_scat_dispersion_real
_atom_type_scat_dispersion_imag
_atom_type_scat_source
C C 0.0033 0.0016 'International Tables Vol C Tables 4.2.6.8 and 6.1.1.4'
H H 0.0000 0.0000 'International Tables Vol C Tables 4.2.6.8 and 6.1.1.4'
O O 0.0106 0.0060 'International Tables Vol C Tables 4.2.6.8 and 6.1.1.4'
Sn Sn -0.6537 1.4246 'International Tables Vol C Tables 4.2.6.8 and 6.1.1.4'

loop_
_geom_angle_atom_site_label_1
_geom_angle_atom_site_label_2
_geom_angle_atom_site_label_3
_geom_angle
O1 Sn1 O5 96.24(12)
O1 Sn1 O6 69.66(12)
O5 Sn1 O6 79.64(11)
O1 Sn1 O4 83.71(12)
O5 Sn1 O4 71.63(12)
O6 Sn1 O4 138.16(12)
O1 Sn2 O7 96.29(12)
O1 Sn2 O6 69.34(12)
O7 Sn2 O6 80.42(12)
O1 Sn2 O2 79.95(12)
O7 Sn2 O2 69.30(12)
O6 Sn2 O2 133.80(12)
O7 Sn3 O3 95.56(12)
O7 Sn3 O2 69.56(12)
O3 Sn3 O2 79.64(12)
O7 Sn3 O8 82.28(12)
O3 Sn3 O8 71.99(13)
O2 Sn3 O8 137.55(12)
O3 Sn4 O5 93.75(12)
O3 Sn4 O4 80.82(12)
O5 Sn4 O4 72.14(12)
O3 Sn4 O8 72.34(13)
O5 Sn4 O8 80.87(12)
O4 Sn4 O8 140.31(12)
C1 O1 Sn1 125.2(3)
C1 O1 Sn2 122.6(3)
Sn1 O1 Sn2 112.19(14)
C2 O2 Sn2 120.8(3)
C2 O2 Sn3 118.9(3)
Sn2 O2 Sn3 107.40(14)
C3 O3 Sn4 124.7(3)
C3 O3 Sn3 123.7(3)
Sn4 O3 Sn3 111.30(14)
C6 O4 Sn4 111.4(3)
C6 O4 Sn1 113.4(3)
Sn4 O4 Sn1 103.10(13)
C13 O5 Sn4 125.2(3)
C13 O5 Sn1 123.0(3)
Sn4 O5 Sn1 111.55(14)
C11 O6 Sn2 118.7(3)
C11 O6 Sn1 121.0(3)
Sn2 O6 Sn1 107.34(14)
C12 O7 Sn3 124.6(3)
C12 O7 Sn2 123.0(3)
Sn3 O7 Sn2 112.41(14)
C16 O8 Sn3 112.7(4)
C16 O8 Sn4 113.5(4)
Sn3 O8 Sn4 103.13(14)
O1 C1 C4 115.6(4)
O2 C2 C4 113.7(4)
O3 C3 C4 115.6(4)
C1 C4 C3 113.7(4)
C1 C4 C2 111.2(4)
C3 C4 C2 110.6(4)
C1 C4 C5 107.0(4)
C3 C4 C5 106.4(4)
C2 C4 C5 107.7(4)
C7 C6 O4 115.7(5)
C9 C7 C6 136.1(7)
C9 C7 C8 113.7(7)
C6 C7 C8 109.1(6)
C7 C9 C10 142.7(11)
O6 C11 C14 113.6(4)
O7 C12 C14 114.7(4)
O5 C13 C14 115.4(4)
C13 C14 C11 111.0(4)
C13 C14 C12 113.7(4)
C11 C14 C12 111.4(4)
C13 C14 C15 106.2(4)
C11 C14 C15 107.6(4)
C12 C14 C15 106.4(4)
C17 C16 O8 117.3(5)
C19 C17 C16 131.0(6)
C19 C17 C18 114.8(6)
C16 C17 C18 110.2(5)
C17 C19 C20 136.5(8)

loop_
_geom_bond_atom_site_label_1
_geom_bond_atom_site_label_2
_geom_bond_distance
Sn1 O1 2.123(3)
Sn1 O5 2.140(3)
Sn1 O6 2.210(3)
Sn1 O4 2.260(4)
Sn2 O1 2.155(3)
Sn2 O7 2.155(3)
Sn2 O6 2.197(3)
Sn2 O2 2.206(3)
Sn3 O7 2.131(3)
Sn3 O3 2.151(3)
Sn3 O2 2.214(4)
Sn3 O8 2.248(4)
Sn4 O3 2.123(3)
Sn4 O5 2.127(3)
Sn4 O4 2.246(4)
Sn4 O8 2.256(4)
O1 C1 1.429(6)
O2 C2 1.416(6)
O3 C3 1.433(6)
O4 C6 1.431(6)
O5 C13 1.437(6)
O6 C11 1.416(6)
O7 C12 1.430(6)
O8 C16 1.421(6)
C1 C4 1.519(7)
C2 C4 1.534(7)
C3 C4 1.528(7)
C4 C5 1.542(7)
C6 C7 1.412(9)
C7 C9 1.260(11)
C7 C8 1.562(9)
C9 C10 1.406(11)
C11 C14 1.526(7)
C12 C14 1.532(6)
C13 C14 1.524(6)
C14 C15 1.536(7)
C16 C17 1.410(8)
C17 C19 1.339(10)
C17 C18 1.552(8)
C19 C20 1.407(10)
